data_4307181
loop_
_publ_author_name
'Jie Zhang'
'Ruifang Cai'
'Zhenxia Chen'
'Xigeng Zhou'

_publ_section_title
;
Facile Construction of Lanthanide Metallomacrocycles with the Bridging
Imidazolate and Triazolate Ligands and Their Ring Expansions
;
_journal_name_full 'Inorganic Chemistry'
_journal_page_first 321
_journal_page_last 327
_journal_paper_doi 10.1021/ic061722f
_journal_volume 46
_journal_year 2007
_chemical_formula_sum 'C72 H92 Dy4 N8 O5'
_chemical_formula_weight 1799.54
_chemical_name_systematic
; 
 ? 
;
_space_group_IT_number 2
_symmetry_cell_setting triclinic
_symmetry_space_group_name_Hall '-P 1'
_symmetry_space_group_name_H-M 'P -1'
_atom_sites_solution_hydrogens geom
_atom_sites_solution_primary direct
_atom_sites_solution_secondary difmap
_audit_creation_method SHELXL-97
_cell_angle_alpha 102.261(13)
_cell_angle_beta 105.411(13)
_cell_angle_gamma 115.058(12)
_cell_formula_units_Z 2
_cell_length_a 15.476(14)
_cell_length_b 16.260(15)
_cell_length_c 17.212(16)
_cell_measurement_reflns_used 907
_cell_measurement_temperature 293(2)
_cell_measurement_theta_max 24.889
_cell_measurement_theta_min 2.733
_cell_volume 3511(6)
_computing_cell_refinement 'Bruker SMART'
_computing_data_collection 'Bruker SMART'
_computing_data_reduction 'Bruker SHELXTL'
_computing_molecular_graphics 'Bruker SHELXTL'
_computing_publication_material 'Bruker SHELXTL'
_computing_structure_refinement 'SHELXL-97 (Sheldrick, 1997)'
_computing_structure_solution 'SHELXS-97 (Sheldrick, 1990)'
_diffrn_ambient_temperature 293(2)
_diffrn_measured_fraction_theta_full 0.970
_diffrn_measured_fraction_theta_max 0.970
_diffrn_measurement_device_type 'CCD area detector'
_diffrn_measurement_method 'phi and omega scans'
_diffrn_radiation_monochromator graphite
_diffrn_radiation_source 'fine-focus sealed tube'
_diffrn_radiation_type MoK\a
_diffrn_radiation_wavelength 0.71073
_diffrn_reflns_av_R_equivalents 0.0303
_diffrn_reflns_av_sigmaI/netI 0.0798
_diffrn_reflns_limit_h_max 14
_diffrn_reflns_limit_h_min -18
_diffrn_reflns_limit_k_max 19
_diffrn_reflns_limit_k_min -11
_diffrn_reflns_limit_l_max 19
_diffrn_reflns_limit_l_min -20
_diffrn_reflns_number 14459
_diffrn_reflns_theta_full 25.01
_diffrn_reflns_theta_max 25.01
_diffrn_reflns_theta_min 1.32
_diffrn_standards_decay_% 8.03
_exptl_absorpt_coefficient_mu 4.261
_exptl_absorpt_correction_T_max 0.6753
_exptl_absorpt_correction_T_min 0.5674
_exptl_absorpt_correction_type multi-scan
_exptl_absorpt_process_details sadabs
_exptl_crystal_density_diffrn 1.702
_exptl_crystal_density_method 'not measured'
_exptl_crystal_F_000 1768
_exptl_crystal_size_max 0.15
_exptl_crystal_size_mid 0.10
_exptl_crystal_size_min 0.10
_refine_diff_density_max 1.940
_refine_diff_density_min -1.430
_refine_diff_density_rms 0.222
_refine_ls_extinction_method none
_refine_ls_goodness_of_fit_ref 1.019
_refine_ls_hydrogen_treatment mixed
_refine_ls_matrix_type full
_refine_ls_number_parameters 752
_refine_ls_number_reflns 12025
_refine_ls_number_restraints 21
_refine_ls_restrained_S_all 1.019
_refine_ls_R_factor_all 0.1086
_refine_ls_R_factor_gt 0.0587
_refine_ls_shift/su_max 0.688
_refine_ls_shift/su_mean 0.003
_refine_ls_structure_factor_coef Fsqd
_refine_ls_weighting_details 'calc w=1/[\s^2^(Fo^2^)+(0.1261P)^2^+0.0000P] where P=(Fo^2^+2Fc^2^)/3'
_refine_ls_weighting_scheme calc
_refine_ls_wR_factor_gt 0.1608
_refine_ls_wR_factor_ref 0.2097
_reflns_number_gt 7446
_reflns_number_total 12025
_reflns_threshold_expression >2sigma(I)
_cod_data_source_file ic061722fsi20060911_110221.cif
_cod_data_source_block f41118a
_cod_depositor_comments
;
The following automatic conversions were performed:
'_symmetry_cell_setting' value 'Triclinic' changed to 'triclinic'
according to '/home/saulius/struct/CIF-dictionaries/cif_core.dic'
dictionary named 'cif_core.dic' version 2.4.1 from 2010-06-29.

Automatic conversion script
Id: cif_fix_enum 1527 2010-12-29 10:47:43Z saulius 
;
_cod_database_code 4307181

loop_
_symmetry_equiv_pos_as_xyz
'x, y, z'
'-x, -y, -z'

loop_
_atom_site_label
_atom_site_type_symbol
_atom_site_fract_x
_atom_site_fract_y
_atom_site_fract_z
_atom_site_U_iso_or_equiv
_atom_site_adp_type
_atom_site_occupancy
_atom_site_symmetry_multiplicity
_atom_site_calc_flag
_atom_site_refinement_flags
_atom_site_disorder_assembly
_atom_site_disorder_group
Dy1 Dy 0.69059(5) 0.35318(4) 0.48526(4) 0.04223(19) Uani 1 1 d . . .
Dy2 Dy 0.36291(5) 0.34360(5) 0.13493(4) 0.0478(2) Uani 1 1 d . . .
Dy3 Dy 0.09870(5) 0.03116(5) 0.30457(4) 0.0513(2) Uani 1 1 d . . .
Dy4 Dy 0.41315(6) -0.08738(5) 0.17093(5) 0.0568(2) Uani 1 1 d D . .
N1 N 0.5414(8) 0.3577(8) 0.4008(7) 0.045(3) Uani 1 1 d . . .
N2 N 0.4407(8) 0.3694(8) 0.2826(7) 0.046(3) Uani 1 1 d . . .
N3 N 0.2475(9) 0.1880(9) 0.1462(8) 0.060(3) Uani 1 1 d . . .
N4 N 0.1534(8) 0.0855(8) 0.1967(7) 0.049(3) Uani 1 1 d . . .
N5 N 0.2443(10) 0.0016(9) 0.3169(8) 0.056(3) Uani 1 1 d . . .
N6 N 0.3343(10) -0.0565(9) 0.2651(8) 0.057(3) Uani 1 1 d . . .
N7 N 0.5302(9) 0.0857(9) 0.2360(8) 0.056(3) Uani 1 1 d . . .
N8 N 0.6306(9) 0.2343(8) 0.3459(7) 0.050(3) Uani 1 1 d . . .
O1 O 0.8113(8) 0.2768(8) 0.4906(8) 0.069(3) Uani 1 1 d . . .
O2 O 0.5363(9) 0.5284(8) 0.2197(7) 0.080(4) Uani 1 1 d . . .
O3 O -0.0190(11) 0.0987(11) 0.2298(10) 0.098(4) Uani 1 1 d . . .
O4 O 0.252(2) -0.257(2) 0.162(3) 0.34(2) Uiso 1 1 d D . .
O5 O 0.162(4) 0.436(3) 0.785(3) 0.35(2) Uiso 1 1 d D . .
C1 C 0.8824(14) 0.5109(12) 0.5702(14) 0.084(6) Uani 1 1 d . . .
H1A H 0.9407 0.5187 0.6175 0.101 Uiso 1 1 calc R . .
C2 C 0.8131(16) 0.5460(11) 0.5784(15) 0.088(6) Uani 1 1 d . . .
H2A H 0.8145 0.5802 0.6333 0.106 Uiso 1 1 calc R . .
C3 C 0.7578(13) 0.5398(12) 0.4965(15) 0.083(6) Uani 1 1 d . . .
H3A H 0.7124 0.5674 0.4862 0.099 Uiso 1 1 calc R . .
C4 C 0.7849(14) 0.5009(14) 0.4343(14) 0.079(5) Uani 1 1 d . . .
H4A H 0.7654 0.4992 0.3747 0.095 Uiso 1 1 calc R . .
C5 C 0.8624(13) 0.4819(13) 0.4780(14) 0.082(6) Uani 1 1 d . . .
H5A H 0.9054 0.4652 0.4527 0.098 Uiso 1 1 calc R . .
C6 C 0.7013(19) 0.3636(15) 0.6471(12) 0.091(6) Uani 1 1 d . . .
H6A H 0.7549 0.4162 0.7025 0.110 Uiso 1 1 calc R . .
C7 C 0.6047(19) 0.3510(16) 0.5985(13) 0.082(6) Uani 1 1 d . . .
H7A H 0.5795 0.3951 0.6154 0.098 Uiso 1 1 calc R . .
C8 C 0.5449(14) 0.261(2) 0.5382(13) 0.094(7) Uani 1 1 d . . .
H8A H 0.4701 0.2302 0.5043 0.112 Uiso 1 1 calc R . .
C9 C 0.5996(14) 0.2100(12) 0.5393(10) 0.066(5) Uani 1 1 d . . .
H9A H 0.5701 0.1400 0.5089 0.080 Uiso 1 1 calc R . .
C10 C 0.6935(14) 0.2726(14) 0.6062(11) 0.067(5) Uani 1 1 d . . .
H10A H 0.7453 0.2546 0.6290 0.081 Uiso 1 1 calc R . .
C11 C 0.5112(9) 0.3430(9) 0.3155(8) 0.037(3) Uani 1 1 d . . .
H11A H 0.5370 0.3163 0.2809 0.044 Uiso 1 1 calc R . .
C12 C 0.4834(11) 0.3980(10) 0.4236(9) 0.051(3) Uani 1 1 d . . .
H12A H 0.4858 0.4180 0.4793 0.061 Uiso 1 1 calc R . .
C13 C 0.4241(11) 0.4043(11) 0.3552(9) 0.053(4) Uani 1 1 d . . .
H13A H 0.3792 0.4281 0.3561 0.064 Uiso 1 1 calc R . .
C14 C 0.5159(14) 0.3321(17) 0.1015(12) 0.087(7) Uani 1 1 d . . .
H14A H 0.5892 0.3690 0.1422 0.105 Uiso 1 1 calc R . .
C15 C 0.4718(19) 0.3602(16) 0.0390(15) 0.092(7) Uani 1 1 d . . .
H15A H 0.5077 0.4173 0.0249 0.110 Uiso 1 1 calc R . .
C16 C 0.3699(15) 0.2710(18) -0.0169(10) 0.082(6) Uani 1 1 d . . .
H16A H 0.3238 0.2632 -0.0730 0.098 Uiso 1 1 calc R . .
C17 C 0.3560(19) 0.2009(15) 0.0105(14) 0.088(7) Uani 1 1 d . . .
H17A H 0.2988 0.1328 -0.0200 0.105 Uiso 1 1 calc R . .
C18 C 0.4464(18) 0.2369(15) 0.0863(13) 0.078(5) Uani 1 1 d . . .
H18A H 0.4623 0.1967 0.1160 0.094 Uiso 1 1 calc R . .
C19 C 0.3046(16) 0.4759(14) 0.1610(12) 0.079(5) Uani 1 1 d . . .
H19A H 0.3465 0.5414 0.2065 0.095 Uiso 1 1 calc R . .
C20 C 0.2969(16) 0.4528(14) 0.0765(14) 0.086(6) Uani 1 1 d . . .
H20A H 0.3324 0.4999 0.0524 0.103 Uiso 1 1 calc R . .
C21 C 0.2158(15) 0.3586(14) 0.0286(13) 0.082(6) Uani 1 1 d . . .
H21A H 0.1873 0.3287 -0.0349 0.098 Uiso 1 1 calc R . .
C22 C 0.1687(14) 0.3186(15) 0.0789(13) 0.077(5) Uani 1 1 d . . .
H22A H 0.1023 0.2577 0.0590 0.093 Uiso 1 1 calc R . .
C23 C 0.2282(17) 0.394(2) 0.1649(15) 0.098(7) Uani 1 1 d . . .
H23A H 0.2085 0.3921 0.2144 0.118 Uiso 1 1 calc R . .
C24 C 0.2350(10) 0.1689(10) 0.2107(9) 0.047(3) Uani 1 1 d . . .
H24A H 0.2820 0.2124 0.2669 0.057 Uiso 1 1 calc R . .
C25 C 0.1589(12) 0.1061(12) 0.0751(9) 0.069(5) Uani 1 1 d . . .
H25A H 0.1419 0.0971 0.0168 0.082 Uiso 1 1 calc R . .
C26 C 0.1046(13) 0.0445(12) 0.1068(11) 0.074(5) Uani 1 1 d . . .
H26A H 0.0441 -0.0160 0.0742 0.089 Uiso 1 1 calc R . .
C27 C 0.121(2) 0.1837(18) 0.4228(14) 0.100(7) Uani 1 1 d . . .
H27A H 0.0883 0.2227 0.4113 0.120 Uiso 1 1 calc R . .
C28 C 0.220(2) 0.2065(15) 0.4306(17) 0.130(12) Uani 1 1 d . . .
H28A H 0.2714 0.2652 0.4265 0.156 Uiso 1 1 calc R . .
C29 C 0.2419(17) 0.146(2) 0.4674(15) 0.102(9) Uani 1 1 d . . .
H29A H 0.3108 0.1532 0.4919 0.122 Uiso 1 1 calc R . .
C30 C 0.157(2) 0.0859(15) 0.4752(12) 0.089(6) Uani 1 1 d . . .
H30A H 0.1548 0.0424 0.5072 0.107 Uiso 1 1 calc R . .
C31 C 0.0862(17) 0.1100(17) 0.4513(15) 0.097(7) Uani 1 1 d . . .
H31A H 0.0225 0.0855 0.4621 0.117 Uiso 1 1 calc R . .
C32 C -0.0126(19) -0.1495(15) 0.1858(18) 0.115(10) Uani 1 1 d . . .
H32A H 0.0020 -0.1736 0.1365 0.138 Uiso 1 1 calc R . .
C33 C 0.0177(15) -0.1590(12) 0.2662(14) 0.085(6) Uani 1 1 d . . .
H33A H 0.0565 -0.1915 0.2824 0.102 Uiso 1 1 calc R . .
C34 C -0.037(2) -0.1344(13) 0.3104(17) 0.100(8) Uani 1 1 d . . .
H34A H -0.0398 -0.1448 0.3640 0.120 Uiso 1 1 calc R . .
C35 C -0.0970(16) -0.1087(15) 0.2632(18) 0.097(7) Uani 1 1 d . . .
H35A H -0.1521 -0.0996 0.2737 0.116 Uiso 1 1 calc R . .
C36 C -0.0812(16) -0.1220(14) 0.1829(14) 0.097(7) Uani 1 1 d . . .
H36A H -0.1234 -0.1195 0.1307 0.116 Uiso 1 1 calc R . .
C37 C 0.2698(13) -0.0207(12) 0.2537(10) 0.064(4) Uani 1 1 d . . .
H37A H 0.2448 -0.0123 0.2022 0.077 Uiso 1 1 calc R . .
C38 C 0.2956(13) -0.0215(12) 0.3757(10) 0.065(4) Uani 1 1 d . . .
H38A H 0.2930 -0.0153 0.4299 0.079 Uiso 1 1 calc R . .
C39 C 0.3517(13) -0.0553(12) 0.3464(11) 0.065(4) Uani 1 1 d . . .
H39A H 0.3945 -0.0742 0.3768 0.077 Uiso 1 1 calc R . .
C40 C 0.383(2) -0.0405(17) 0.0323(13) 0.106(8) Uani 1 1 d . . .
H40A H 0.4331 0.0158 0.0247 0.127 Uiso 1 1 calc R . .
C41 C 0.304(2) -0.0463(18) 0.0549(12) 0.097(7) Uani 1 1 d . . .
H41A H 0.2913 0.0080 0.0697 0.116 Uiso 1 1 calc R . .
C42 C 0.241(2) -0.1346(19) 0.0459(12) 0.099(7) Uani 1 1 d . . .
H42A H 0.1734 -0.1565 0.0502 0.118 Uiso 1 1 calc R . .
C43 C 0.2719(18) -0.1955(15) 0.0112(12) 0.093(7) Uani 1 1 d . . .
H43A H 0.2304 -0.2671 -0.0132 0.112 Uiso 1 1 calc R . .
C44 C 0.365(2) -0.139(2) 0.0048(13) 0.116(9) Uani 1 1 d . . .
H44A H 0.3995 -0.1622 -0.0270 0.139 Uiso 1 1 calc R . .
C45 C 0.594(2) -0.073(3) 0.236(2) 0.137(11) Uani 1 1 d . . .
H45A H 0.6611 -0.0169 0.2485 0.164 Uiso 1 1 calc R . .
C46 C 0.554(2) -0.096(2) 0.2978(18) 0.111(8) Uani 1 1 d . . .
H46A H 0.5864 -0.0571 0.3600 0.133 Uiso 1 1 calc R . .
C47 C 0.469(3) -0.189(2) 0.256(2) 0.121(10) Uani 1 1 d . . .
H47A H 0.4296 -0.2267 0.2849 0.145 Uiso 1 1 calc R . .
C48 C 0.453(4) -0.226(3) 0.165(2) 0.179(18) Uani 1 1 d . . .
H48A H 0.4081 -0.2945 0.1240 0.215 Uiso 1 1 calc R . .
C49 C 0.536(4) -0.157(4) 0.161(3) 0.19(2) Uani 1 1 d . . .
H49A H 0.5566 -0.1665 0.1122 0.227 Uiso 1 1 calc R . .
C50 C 0.5454(11) 0.1445(9) 0.3123(9) 0.051(3) Uani 1 1 d . . .
H50A H 0.5004 0.1245 0.3398 0.061 Uiso 1 1 calc R . .
C51 C 0.6726(13) 0.2334(12) 0.2855(10) 0.065(4) Uani 1 1 d . . .
H51A H 0.7327 0.2851 0.2887 0.078 Uiso 1 1 calc R . .
C52 C 0.6118(14) 0.1440(12) 0.2196(10) 0.068(5) Uani 1 1 d . . .
H52A H 0.6240 0.1255 0.1706 0.082 Uiso 1 1 calc R . .
C53 C 0.7755(17) 0.1746(14) 0.4583(19) 0.120(9) Uani 1 1 d . . .
H53A H 0.7332 0.1457 0.3964 0.144 Uiso 1 1 calc R . .
H53B H 0.7336 0.1417 0.4871 0.144 Uiso 1 1 calc R . .
C54 C 0.866(2) 0.165(2) 0.476(3) 0.201(19) Uani 1 1 d . . .
H54A H 0.8656 0.1260 0.5117 0.241 Uiso 1 1 calc R . .
H54B H 0.8662 0.1317 0.4217 0.241 Uiso 1 1 calc R . .
C55 C 0.954(2) 0.257(2) 0.518(2) 0.130(10) Uani 1 1 d . . .
H55A H 0.9895 0.2745 0.4802 0.156 Uiso 1 1 calc R . .
H55B H 1.0025 0.2599 0.5694 0.156 Uiso 1 1 calc R . .
C56 C 0.9179(16) 0.3216(18) 0.5416(18) 0.131(10) Uani 1 1 d . . .
H56A H 0.9296 0.3380 0.6025 0.157 Uiso 1 1 calc R . .
H56B H 0.9560 0.3816 0.5331 0.157 Uiso 1 1 calc R . .
C57 C 0.6037(17) 0.5761(17) 0.3027(16) 0.134(10) Uani 1 1 d . . .
H57A H 0.6367 0.5396 0.3189 0.161 Uiso 1 1 calc R . .
H57B H 0.5664 0.5805 0.3392 0.161 Uiso 1 1 calc R . .
C58 C 0.681(2) 0.6708(14) 0.3170(16) 0.139(11) Uani 1 1 d . . .
H58A H 0.6872 0.7177 0.3670 0.166 Uiso 1 1 calc R . .
H58B H 0.7472 0.6742 0.3293 0.166 Uiso 1 1 calc R . .
C59 C 0.655(2) 0.693(2) 0.2471(19) 0.178(16) Uani 1 1 d . . .
H59A H 0.7106 0.7122 0.2262 0.214 Uiso 1 1 calc R . .
H59B H 0.6402 0.7455 0.2593 0.214 Uiso 1 1 calc R . .
C60 C 0.565(3) 0.604(2) 0.1866(19) 0.25(3) Uani 1 1 d . . .
H60A H 0.5075 0.6151 0.1685 0.296 Uiso 1 1 calc R . .
H60B H 0.5773 0.5823 0.1357 0.296 Uiso 1 1 calc R . .
C61 C 0.021(3) 0.183(2) 0.203(3) 0.189(17) Uani 1 1 d . . .
H61A H 0.0917 0.2322 0.2446 0.226 Uiso 1 1 calc R . .
H61B H 0.0221 0.1627 0.1466 0.226 Uiso 1 1 calc R . .
C62 C -0.048(2) 0.224(2) 0.201(2) 0.167(14) Uani 1 1 d . . .
H62A H -0.0145 0.2844 0.2506 0.200 Uiso 1 1 calc R . .
H62B H -0.0643 0.2377 0.1484 0.200 Uiso 1 1 calc R . .
C63 C -0.140(3) 0.153(3) 0.203(2) 0.168(15) Uani 1 1 d . . .
H63A H -0.1992 0.1302 0.1493 0.201 Uiso 1 1 calc R . .
H63B H -0.1524 0.1812 0.2511 0.201 Uiso 1 1 calc R . .
C64 C -0.1246(18) 0.072(2) 0.2119(19) 0.144(11) Uani 1 1 d . . .
H64A H -0.1422 0.0558 0.2588 0.173 Uiso 1 1 calc R . .
H64B H -0.1702 0.0146 0.1587 0.173 Uiso 1 1 calc R . .
C69 C 0.216(3) 0.533(4) 0.852(3) 0.47(5) Uiso 1 1 d D . .
H69A H 0.2890 0.5687 0.8627 0.559 Uiso 1 1 calc R . .
H69B H 0.2097 0.5292 0.9063 0.559 Uiso 1 1 calc R . .
C70 C 0.158(4) 0.577(2) 0.812(3) 0.28(2) Uiso 1 1 d D . .
H70A H 0.1731 0.6375 0.8542 0.337 Uiso 1 1 calc R . .
H70B H 0.1716 0.5899 0.7630 0.337 Uiso 1 1 calc R . .
C71 C 0.048(3) 0.497(4) 0.785(4) 0.44(5) Uiso 1 1 d D . .
H71A H 0.0296 0.4943 0.8345 0.529 Uiso 1 1 calc R . .
H71B H -0.0014 0.5036 0.7428 0.529 Uiso 1 1 calc R . .
C72 C 0.053(3) 0.408(3) 0.746(4) 0.54(7) Uiso 1 1 d D . .
H72A H 0.0097 0.3537 0.7586 0.654 Uiso 1 1 calc R . .
H72B H 0.0292 0.3893 0.6833 0.654 Uiso 1 1 calc R . .
C65 C 0.160(4) -0.271(3) 0.179(3) 0.39(4) Uiso 1 1 d D . .
H65A H 0.1501 -0.2157 0.1810 0.466 Uiso 1 1 calc R . .
H65B H 0.1649 -0.2807 0.2337 0.466 Uiso 1 1 calc R . .
C68 C 0.232(4) -0.355(3) 0.119(7) 2.0(6) Uiso 1 1 d D . .
H68A H 0.2765 -0.3696 0.1573 2.400 Uiso 1 1 calc R . .
H68B H 0.2447 -0.3590 0.0668 2.400 Uiso 1 1 calc R . .
C66 C 0.073(2) -0.362(4) 0.103(3) 0.40(4) Uiso 1 1 d D . .
H66A H 0.0107 -0.3912 0.1151 0.482 Uiso 1 1 calc R . .
H66B H 0.0554 -0.3482 0.0510 0.482 Uiso 1 1 calc R . .
C67 C 0.120(4) -0.4248(19) 0.097(4) 0.35(3) Uiso 1 1 d D . .
H67A H 0.1135 -0.4574 0.1383 0.415 Uiso 1 1 calc R . .
H67B H 0.0871 -0.4737 0.0392 0.415 Uiso 1 1 calc R . .

loop_
_atom_site_aniso_label
_atom_site_aniso_U_11
_atom_site_aniso_U_22
_atom_site_aniso_U_33
_atom_site_aniso_U_23
_atom_site_aniso_U_13
_atom_site_aniso_U_12
Dy1 0.0433(4) 0.0424(4) 0.0407(4) 0.0188(3) 0.0146(3) 0.0215(3)
Dy2 0.0573(4) 0.0667(4) 0.0382(4) 0.0297(3) 0.0218(3) 0.0407(4)
Dy3 0.0480(4) 0.0505(4) 0.0503(4) 0.0176(3) 0.0264(3) 0.0175(3)
Dy4 0.0761(5) 0.0527(4) 0.0545(4) 0.0174(3) 0.0387(4) 0.0373(4)
N1 0.042(6) 0.052(6) 0.044(7) 0.017(5) 0.016(5) 0.027(5)
N2 0.052(7) 0.051(6) 0.052(7) 0.027(5) 0.021(6) 0.035(6)
N3 0.054(7) 0.060(8) 0.055(8) 0.014(6) 0.022(6) 0.024(6)
N4 0.042(6) 0.054(7) 0.043(7) 0.018(5) 0.012(5) 0.022(6)
N5 0.074(8) 0.066(8) 0.066(8) 0.033(6) 0.048(7) 0.050(7)
N6 0.083(9) 0.077(8) 0.046(7) 0.040(6) 0.039(7) 0.054(7)
N7 0.064(8) 0.055(7) 0.058(8) 0.020(6) 0.035(6) 0.032(6)
N8 0.049(7) 0.054(7) 0.046(7) 0.016(5) 0.016(6) 0.028(6)
O1 0.052(6) 0.080(8) 0.090(8) 0.043(6) 0.029(6) 0.041(6)
O2 0.084(8) 0.081(8) 0.044(6) 0.037(6) 0.003(6) 0.024(7)
O3 0.086(9) 0.133(12) 0.117(12) 0.073(10) 0.056(9) 0.068(9)
C1 0.066(11) 0.053(10) 0.091(15) 0.022(9) -0.009(10) 0.022(9)
C2 0.087(13) 0.030(8) 0.119(18) 0.013(9) 0.038(13) 0.015(9)
C3 0.054(10) 0.047(9) 0.110(17) 0.030(10) -0.002(11) 0.015(8)
C4 0.075(12) 0.090(13) 0.090(14) 0.072(12) 0.037(11) 0.036(11)
C5 0.052(10) 0.069(11) 0.107(16) 0.039(11) 0.037(10) 0.009(9)
C6 0.134(19) 0.093(14) 0.049(11) 0.028(10) 0.034(12) 0.060(14)
C7 0.119(17) 0.107(16) 0.066(12) 0.046(11) 0.050(13) 0.082(14)
C8 0.063(11) 0.17(2) 0.076(14) 0.097(16) 0.038(11) 0.052(14)
C9 0.086(12) 0.064(10) 0.042(9) 0.040(7) 0.015(9) 0.029(9)
C10 0.091(12) 0.110(14) 0.059(10) 0.071(10) 0.039(10) 0.075(11)
C11 0.047(7) 0.046(7) 0.042(7) 0.032(6) 0.021(6) 0.036(6)
C12 0.064(9) 0.069(9) 0.032(7) 0.021(6) 0.014(7) 0.045(8)
C13 0.054(8) 0.069(9) 0.044(8) 0.025(7) 0.012(7) 0.039(8)
C14 0.053(10) 0.121(17) 0.060(12) 0.006(11) 0.025(9) 0.032(11)
C15 0.14(2) 0.112(16) 0.101(16) 0.075(14) 0.095(16) 0.088(16)
C16 0.073(12) 0.141(19) 0.030(8) 0.024(10) 0.014(8) 0.062(13)
C17 0.14(2) 0.081(13) 0.082(15) 0.042(11) 0.085(16) 0.065(14)
C18 0.124(17) 0.088(14) 0.071(13) 0.039(10) 0.055(13) 0.079(14)
C19 0.093(14) 0.072(12) 0.065(12) 0.012(9) 0.020(10) 0.050(11)
C20 0.100(15) 0.076(13) 0.095(15) 0.035(11) 0.027(12) 0.060(12)
C21 0.074(12) 0.090(13) 0.070(12) 0.019(10) -0.012(10) 0.061(11)
C22 0.061(11) 0.100(14) 0.078(13) 0.049(12) 0.010(10) 0.051(10)
C23 0.097(15) 0.16(2) 0.107(18) 0.067(16) 0.059(14) 0.105(17)
C24 0.053(8) 0.062(9) 0.041(8) 0.032(7) 0.021(7) 0.034(7)
C25 0.066(10) 0.080(11) 0.030(8) 0.027(7) 0.001(7) 0.021(9)
C26 0.055(9) 0.067(11) 0.063(11) 0.009(8) 0.016(8) 0.012(8)
C27 0.14(2) 0.096(16) 0.099(17) 0.030(13) 0.064(16) 0.087(16)
C28 0.18(3) 0.048(11) 0.12(2) -0.007(12) 0.11(2) 0.006(14)
C29 0.062(12) 0.104(17) 0.086(15) -0.034(13) -0.003(11) 0.050(13)
C30 0.14(2) 0.077(13) 0.053(11) 0.031(9) 0.032(13) 0.058(15)
C31 0.088(15) 0.088(15) 0.098(16) 0.006(12) 0.055(13) 0.033(12)
C32 0.099(17) 0.068(13) 0.12(2) -0.002(13) 0.072(16) -0.001(12)
C33 0.087(14) 0.045(9) 0.083(14) 0.024(9) 0.023(11) 0.007(9)
C34 0.117(18) 0.052(11) 0.122(19) 0.031(11) 0.076(17) 0.019(11)
C35 0.069(13) 0.074(13) 0.14(2) 0.039(13) 0.051(14) 0.027(11)
C36 0.066(12) 0.071(13) 0.084(15) 0.008(10) 0.021(11) -0.007(10)
C37 0.082(11) 0.091(12) 0.042(9) 0.026(8) 0.030(8) 0.058(10)
C38 0.092(12) 0.096(12) 0.052(9) 0.047(9) 0.050(9) 0.062(11)
C39 0.082(11) 0.073(10) 0.079(12) 0.054(9) 0.046(10) 0.053(9)
C40 0.19(3) 0.101(16) 0.075(14) 0.054(12) 0.073(16) 0.092(18)
C41 0.16(2) 0.101(17) 0.059(12) 0.028(11) 0.042(14) 0.097(18)
C42 0.121(18) 0.110(18) 0.050(11) 0.026(11) 0.017(12) 0.059(16)
C43 0.118(17) 0.078(13) 0.051(11) 0.009(9) 0.024(11) 0.036(13)
C44 0.19(3) 0.15(2) 0.057(12) 0.033(13) 0.073(15) 0.11(2)
C45 0.15(2) 0.21(3) 0.20(3) 0.15(3) 0.12(3) 0.15(3)
C46 0.15(2) 0.14(2) 0.12(2) 0.089(19) 0.063(19) 0.12(2)
C47 0.21(3) 0.13(2) 0.16(3) 0.12(2) 0.13(2) 0.13(2)
C48 0.36(6) 0.17(3) 0.13(3) 0.08(2) 0.11(4) 0.22(4)
C49 0.36(6) 0.31(6) 0.21(4) 0.18(4) 0.23(4) 0.31(6)
C50 0.066(9) 0.045(8) 0.058(9) 0.024(7) 0.035(8) 0.034(7)
C51 0.078(11) 0.064(10) 0.067(11) 0.032(8) 0.047(9) 0.033(9)
C52 0.097(12) 0.072(11) 0.062(10) 0.026(8) 0.055(10) 0.050(10)
C53 0.094(15) 0.074(14) 0.21(3) 0.061(16) 0.057(18) 0.060(13)
C54 0.14(3) 0.14(3) 0.40(6) 0.09(3) 0.14(3) 0.12(2)
C55 0.104(18) 0.12(2) 0.18(3) 0.06(2) 0.07(2) 0.069(18)
C56 0.071(13) 0.13(2) 0.17(3) 0.013(18) 0.008(15) 0.075(14)
C57 0.093(16) 0.098(17) 0.100(19) 0.036(14) -0.014(14) -0.011(13)
C58 0.16(2) 0.055(12) 0.098(19) 0.020(12) 0.017(17) -0.007(14)
C59 0.14(2) 0.13(2) 0.12(2) 0.078(19) -0.043(19) -0.013(18)
C60 0.20(3) 0.18(3) 0.13(2) 0.14(2) -0.08(2) -0.04(2)
C61 0.24(4) 0.21(3) 0.35(5) 0.21(4) 0.24(4) 0.19(3)
C62 0.12(2) 0.14(3) 0.24(4) 0.05(3) 0.03(2) 0.10(2)
C63 0.15(3) 0.31(5) 0.19(3) 0.15(3) 0.11(3) 0.18(3)
C64 0.091(17) 0.24(3) 0.15(3) 0.10(2) 0.037(17) 0.12(2)

loop_
_atom_type_symbol
_atom_type_description
_atom_type_scat_dispersion_real
_atom_type_scat_dispersion_imag
_atom_type_scat_source
C C 0.0033 0.0016 'International Tables Vol C Tables 4.2.6.8 and 6.1.1.4'
H H 0.0000 0.0000 'International Tables Vol C Tables 4.2.6.8 and 6.1.1.4'
N N 0.0061 0.0033 'International Tables Vol C Tables 4.2.6.8 and 6.1.1.4'
O O 0.0106 0.0060 'International Tables Vol C Tables 4.2.6.8 and 6.1.1.4'
Dy Dy -0.1892 4.4098 'International Tables Vol C Tables 4.2.6.8 and 6.1.1.4'

loop_
_geom_angle_atom_site_label_1
_geom_angle_atom_site_label_2
_geom_angle_atom_site_label_3
_geom_angle
_geom_angle_site_symmetry_1
_geom_angle_site_symmetry_3
_geom_angle_publ_flag
N8 Dy1 N1 77.6(4) . . ?
N8 Dy1 C7 130.3(6) . . ?
N1 Dy1 C7 82.1(5) . . ?
N8 Dy1 O1 70.4(4) . . ?
N1 Dy1 O1 148.0(4) . . ?
C7 Dy1 O1 118.8(5) . . ?
N8 Dy1 C8 101.2(6) . . ?
N1 Dy1 C8 75.7(5) . . ?
C7 Dy1 C8 29.3(6) . . ?
O1 Dy1 C8 110.0(6) . . ?
N8 Dy1 C5 94.9(5) . . ?
N1 Dy1 C5 110.5(5) . . ?
C7 Dy1 C5 134.8(7) . . ?
O1 Dy1 C5 73.2(5) . . ?
C8 Dy1 C5 163.8(7) . . ?
N8 Dy1 C9 89.7(5) . . ?
N1 Dy1 C9 100.8(5) . . ?
C7 Dy1 C9 50.5(6) . . ?
O1 Dy1 C9 79.3(5) . . ?
C8 Dy1 C9 30.7(6) . . ?
C5 Dy1 C9 148.7(6) . . ?
N8 Dy1 C1 124.6(6) . . ?
N1 Dy1 C1 123.4(5) . . ?
C7 Dy1 C1 104.5(7) . . ?
O1 Dy1 C1 77.2(5) . . ?
C8 Dy1 C1 132.2(7) . . ?
C5 Dy1 C1 31.8(6) . . ?
C9 Dy1 C1 127.0(6) . . ?
N8 Dy1 C2 141.7(6) . . ?
N1 Dy1 C2 97.2(6) . . ?
C7 Dy1 C2 85.2(7) . . ?
O1 Dy1 C2 107.8(5) . . ?
C8 Dy1 C2 114.4(8) . . ?
C5 Dy1 C2 50.9(6) . . ?
C9 Dy1 C2 128.3(6) . . ?
C1 Dy1 C2 31.1(6) . . ?
N8 Dy1 C10 110.6(5) . . ?
N1 Dy1 C10 124.2(4) . . ?
C7 Dy1 C10 49.7(5) . . ?
O1 Dy1 C10 69.3(4) . . ?
C8 Dy1 C10 48.5(5) . . ?
C5 Dy1 C10 122.9(6) . . ?
C9 Dy1 C10 29.3(5) . . ?
C1 Dy1 C10 97.7(6) . . ?
C2 Dy1 C10 103.6(7) . . ?
N8 Dy1 C4 91.6(6) . . ?
N1 Dy1 C4 79.7(5) . . ?
C7 Dy1 C4 128.6(7) . . ?
O1 Dy1 C4 100.9(5) . . ?
C8 Dy1 C4 149.0(7) . . ?
C5 Dy1 C4 30.9(6) . . ?
C9 Dy1 C4 178.7(6) . . ?
C1 Dy1 C4 51.9(6) . . ?
C2 Dy1 C4 50.5(7) . . ?
C10 Dy1 C4 149.6(6) . . ?
N8 Dy1 C3 116.9(6) . . ?
N1 Dy1 C3 72.8(5) . . ?
C7 Dy1 C3 99.0(7) . . ?
O1 Dy1 C3 122.1(5) . . ?
C8 Dy1 C3 122.5(8) . . ?
C5 Dy1 C3 49.6(6) . . ?
C9 Dy1 C3 149.4(7) . . ?
C1 Dy1 C3 50.5(5) . . ?
C2 Dy1 C3 30.1(6) . . ?
C10 Dy1 C3 132.2(7) . . ?
C4 Dy1 C3 29.6(6) . . ?
N2 Dy2 N3 76.4(4) . . ?
N2 Dy2 C15 120.0(6) . . ?
N3 Dy2 C15 125.2(5) . . ?
N2 Dy2 C20 125.5(5) . . ?
N3 Dy2 C20 123.8(6) . . ?
C15 Dy2 C20 90.4(7) . . ?
N2 Dy2 C14 92.6(5) . . ?
N3 Dy2 C14 109.2(6) . . ?
C15 Dy2 C14 30.4(6) . . ?
C20 Dy2 C14 118.9(8) . . ?
N2 Dy2 C21 140.8(5) . . ?
N3 Dy2 C21 97.9(6) . . ?
C15 Dy2 C21 95.3(8) . . ?
C20 Dy2 C21 30.1(6) . . ?
C14 Dy2 C21 125.1(7) . . ?
N2 Dy2 C19 96.5(5) . . ?
N3 Dy2 C19 113.8(6) . . ?
C15 Dy2 C19 115.2(7) . . ?
C20 Dy2 C19 30.2(6) . . ?
C14 Dy2 C19 137.1(7) . . ?
C21 Dy2 C19 49.7(6) . . ?
N2 Dy2 C23 91.3(6) . . ?
N3 Dy2 C23 83.6(6) . . ?
C15 Dy2 C23 140.0(7) . . ?
C20 Dy2 C23 49.7(7) . . ?
C14 Dy2 C23 167.2(8) . . ?
C21 Dy2 C23 49.5(7) . . ?
C19 Dy2 C23 30.2(6) . . ?
N2 Dy2 C16 139.2(5) . . ?
N3 Dy2 C16 99.4(6) . . ?
C15 Dy2 C16 32.3(6) . . ?
C20 Dy2 C16 91.0(7) . . ?
C14 Dy2 C16 49.8(5) . . ?
C21 Dy2 C16 79.9(6) . . ?
C19 Dy2 C16 121.2(7) . . ?
C23 Dy2 C16 129.0(6) . . ?
N2 Dy2 C18 92.2(5) . . ?
N3 Dy2 C18 80.1(5) . . ?
C15 Dy2 C18 49.8(6) . . ?
C20 Dy2 C18 137.3(6) . . ?
C14 Dy2 C18 29.8(6) . . ?
C21 Dy2 C18 125.5(6) . . ?
C19 Dy2 C18 165.0(6) . . ?
C23 Dy2 C18 162.1(8) . . ?
C16 Dy2 C18 47.7(6) . . ?
N2 Dy2 C22 116.4(5) . . ?
N3 Dy2 C22 73.9(5) . . ?
C15 Dy2 C22 123.3(7) . . ?
C20 Dy2 C22 49.9(6) . . ?
C14 Dy2 C22 150.3(6) . . ?
C21 Dy2 C22 29.5(6) . . ?
C19 Dy2 C22 50.6(6) . . ?
C23 Dy2 C22 31.1(6) . . ?
C16 Dy2 C22 100.6(6) . . ?
C18 Dy2 C22 134.5(7) . . ?
N2 Dy2 C17 119.0(6) . . ?
N3 Dy2 C17 75.5(5) . . ?
C15 Dy2 C17 50.3(6) . . ?
C20 Dy2 C17 115.2(7) . . ?
C14 Dy2 C17 49.8(6) . . ?
C21 Dy2 C17 96.0(7) . . ?
C19 Dy2 C17 144.4(7) . . ?
C23 Dy2 C17 136.7(8) . . ?
C16 Dy2 C17 27.3(6) . . ?
C18 Dy2 C17 30.2(6) . . ?
C22 Dy2 C17 105.9(7) . . ?
N4 Dy3 N5 77.9(4) . . ?
N4 Dy3 C33 113.6(6) . . ?
N5 Dy3 C33 74.3(6) . . ?
N4 Dy3 C30 140.8(6) . . ?
N5 Dy3 C30 89.8(7) . . ?
C33 Dy3 C30 98.0(7) . . ?
N4 Dy3 C28 94.3(6) . . ?
N5 Dy3 C28 92.8(9) . . ?
C33 Dy3 C28 145.2(9) . . ?
C30 Dy3 C28 48.8(7) . . ?
N4 Dy3 C32 87.5(6) . . ?
N5 Dy3 C32 83.0(7) . . ?
C33 Dy3 C32 30.7(7) . . ?
C30 Dy3 C32 128.1(8) . . ?
C28 Dy3 C32 175.0(12) . . ?
N4 Dy3 C34 137.3(6) . . ?
N5 Dy3 C34 99.6(7) . . ?
C33 Dy3 C34 30.6(6) . . ?
C30 Dy3 C34 81.1(8) . . ?
C28 Dy3 C34 128.3(7) . . ?
C32 Dy3 C34 50.2(7) . . ?
N4 Dy3 C36 92.0(6) . . ?
N5 Dy3 C36 111.4(7) . . ?
C33 Dy3 C36 48.3(7) . . ?
C30 Dy3 C36 126.9(8) . . ?
C28 Dy3 C36 155.7(10) . . ?
C32 Dy3 C36 28.4(7) . . ?
C34 Dy3 C36 48.6(8) . . ?
N4 Dy3 C31 137.1(6) . . ?
N5 Dy3 C31 117.9(7) . . ?
C33 Dy3 C31 109.1(8) . . ?
C30 Dy3 C31 28.6(6) . . ?
C28 Dy3 C31 48.4(6) . . ?
C32 Dy3 C31 131.6(7) . . ?
C34 Dy3 C31 82.2(7) . . ?
C36 Dy3 C31 114.5(7) . . ?
N4 Dy3 C35 121.7(7) . . ?
N5 Dy3 C35 124.1(6) . . ?
C33 Dy3 C35 49.8(7) . . ?
C30 Dy3 C35 96.2(8) . . ?
C28 Dy3 C35 131.1(7) . . ?
C32 Dy3 C35 50.6(7) . . ?
C34 Dy3 C35 28.7(7) . . ?
C36 Dy3 C35 31.5(7) . . ?
C31 Dy3 C35 84.1(7) . . ?
N4 Dy3 C27 108.0(7) . . ?
N5 Dy3 C27 121.4(6) . . ?
C33 Dy3 C27 137.9(8) . . ?
C30 Dy3 C27 48.4(7) . . ?
C28 Dy3 C27 30.1(7) . . ?
C32 Dy3 C27 152.8(8) . . ?
C34 Dy3 C27 109.2(8) . . ?
C36 Dy3 C27 126.1(8) . . ?
C31 Dy3 C27 29.1(7) . . ?
C35 Dy3 C27 102.5(8) . . ?
N4 Dy3 C29 112.7(8) . . ?
N5 Dy3 C29 74.6(5) . . ?
C33 Dy3 C29 115.7(9) . . ?
C30 Dy3 C29 28.7(7) . . ?
C28 Dy3 C29 30.1(8) . . ?
C32 Dy3 C29 145.1(10) . . ?
C34 Dy3 C29 107.4(10) . . ?
C36 Dy3 C29 155.3(9) . . ?
C31 Dy3 C29 47.2(6) . . ?
C35 Dy3 C29 124.8(9) . . ?
C27 Dy3 C29 48.7(7) . . ?
N6 Dy4 N7 84.1(4) . . ?
N6 Dy4 C48 118.1(10) . . ?
N7 Dy4 C48 129.3(12) . . ?
N6 Dy4 C44 136.3(7) . . ?
N7 Dy4 C44 107.4(7) . . ?
C48 Dy4 C44 87.5(10) . . ?
N6 Dy4 C45 119.1(8) . . ?
N7 Dy4 C45 77.4(8) . . ?
C48 Dy4 C45 51.9(13) . . ?
C44 Dy4 C45 104.7(10) . . ?
N6 Dy4 C42 85.4(6) . . ?
N7 Dy4 C42 111.9(7) . . ?
C48 Dy4 C42 114.7(11) . . ?
C44 Dy4 C42 50.9(8) . . ?
C45 Dy4 C42 155.1(10) . . ?
N6 Dy4 C49 138.3(8) . . ?
N7 Dy4 C49 103.4(13) . . ?
C48 Dy4 C49 29.6(12) . . ?
C44 Dy4 C49 81.2(11) . . ?
C45 Dy4 C49 30.9(12) . . ?
C42 Dy4 C49 126.5(12) . . ?
N6 Dy4 C43 110.4(6) . . ?
N7 Dy4 C43 129.4(6) . . ?
C48 Dy4 C43 87.4(11) . . ?
C44 Dy4 C43 31.0(7) . . ?
C45 Dy4 C43 126.2(10) . . ?
C42 Dy4 C43 30.2(6) . . ?
C49 Dy4 C43 96.3(13) . . ?
N6 Dy4 C40 118.7(6) . . ?
N7 Dy4 C40 79.7(6) . . ?
C48 Dy4 C40 117.8(9) . . ?
C44 Dy4 C40 32.0(7) . . ?
C45 Dy4 C40 114.1(9) . . ?
C42 Dy4 C40 49.2(8) . . ?
C49 Dy4 C40 103.0(9) . . ?
C43 Dy4 C40 50.4(7) . . ?
N6 Dy4 C41 90.7(6) . . ?
N7 Dy4 C41 84.8(6) . . ?
C48 Dy4 C41 134.8(9) . . ?
C44 Dy4 C41 50.4(7) . . ?
C45 Dy4 C41 142.8(9) . . ?
C42 Dy4 C41 28.4(7) . . ?
C49 Dy4 C41 130.6(9) . . ?
C43 Dy4 C41 48.5(7) . . ?
C40 Dy4 C41 29.5(7) . . ?
N6 Dy4 C47 90.1(6) . . ?
N7 Dy4 C47 114.3(8) . . ?
C48 Dy4 C47 32.6(9) . . ?
C44 Dy4 C47 120.0(8) . . ?
C45 Dy4 C47 49.8(9) . . ?
C42 Dy4 C47 132.7(10) . . ?
C49 Dy4 C47 49.1(9) . . ?
C43 Dy4 C47 113.8(9) . . ?
C40 Dy4 C47 149.9(7) . . ?
C41 Dy4 C47 160.9(10) . . ?
N6 Dy4 C46 91.4(6) . . ?
N7 Dy4 C46 85.4(7) . . ?
C48 Dy4 C46 51.8(11) . . ?
C44 Dy4 C46 130.7(8) . . ?
C45 Dy4 C46 30.4(7) . . ?
C42 Dy4 C46 161.9(9) . . ?
C49 Dy4 C46 49.5(10) . . ?
C43 Dy4 C46 139.2(8) . . ?
C40 Dy4 C46 144.3(9) . . ?
C41 Dy4 C46 169.6(9) . . ?
C47 Dy4 C46 29.3(8) . . ?
C11 N1 C12 100.6(10) . . ?
C11 N1 Dy1 124.4(8) . . ?
C12 N1 Dy1 133.0(8) . . ?
C11 N2 C13 102.3(11) . . ?
C11 N2 Dy2 125.1(8) . . ?
C13 N2 Dy2 132.4(9) . . ?
C24 N3 C25 102.7(13) . . ?
C24 N3 Dy2 131.0(10) . . ?
C25 N3 Dy2 124.3(10) . . ?
C24 N4 C26 102.4(12) . . ?
C24 N4 Dy3 127.0(9) . . ?
C26 N4 Dy3 130.3(10) . . ?
C37 N5 C38 101.9(13) . . ?
C37 N5 Dy3 124.5(11) . . ?
C38 N5 Dy3 131.4(9) . . ?
C39 N6 C37 102.0(12) . . ?
C39 N6 Dy4 130.9(10) . . ?
C37 N6 Dy4 126.4(9) . . ?
C50 N7 C52 102.7(12) . . ?
C50 N7 Dy4 125.4(9) . . ?
C52 N7 Dy4 130.3(9) . . ?
C50 N8 C51 103.5(12) . . ?
C50 N8 Dy1 124.5(9) . . ?
C51 N8 Dy1 131.8(10) . . ?
C56 O1 C53 104.8(15) . . ?
C56 O1 Dy1 128.3(12) . . ?
C53 O1 Dy1 125.2(10) . . ?
C57 O2 C60 101.5(17) . . ?
C57 O2 Dy2 131.4(12) . . ?
C60 O2 Dy2 126.3(12) . . ?
C64 O3 C61 104.0(19) . . ?
C64 O3 Dy3 132.0(15) . . ?
C61 O3 Dy3 123.8(15) . . ?
C68 O4 C65 106.1(13) . . ?
C68 O4 Dy4 124(3) . . ?
C65 O4 Dy4 129(3) . . ?
C72 O5 C69 106.6(12) . . ?
C2 C1 C5 104.8(17) . . ?
C2 C1 Dy1 74.7(10) . . ?
C5 C1 Dy1 73.1(9) . . ?
C3 C2 C1 108.3(19) . . ?
C3 C2 Dy1 75.6(10) . . ?
C1 C2 Dy1 74.3(9) . . ?
C4 C3 C2 111.4(18) . . ?
C4 C3 Dy1 75.1(10) . . ?
C2 C3 Dy1 74.3(10) . . ?
C3 C4 C5 106.5(18) . . ?
C3 C4 Dy1 75.3(10) . . ?
C5 C4 Dy1 72.8(9) . . ?
C4 C5 C1 109.1(18) . . ?
C4 C5 Dy1 76.2(9) . . ?
C1 C5 Dy1 75.1(10) . . ?
C7 C6 C10 103.6(17) . . ?
C7 C6 Dy1 71.7(10) . . ?
C10 C6 Dy1 73.6(9) . . ?
C8 C7 C6 109.2(18) . . ?
C8 C7 Dy1 75.7(10) . . ?
C6 C7 Dy1 77.8(11) . . ?
C7 C8 C9 111.0(17) . . ?
C7 C8 Dy1 75.0(11) . . ?
C9 C8 Dy1 75.6(9) . . ?
C10 C9 C8 104.9(16) . . ?
C10 C9 Dy1 76.2(9) . . ?
C8 C9 Dy1 73.7(9) . . ?
C9 C10 C6 111.2(16) . . ?
C9 C10 Dy1 74.5(8) . . ?
C6 C10 Dy1 75.5(9) . . ?
N1 C11 N2 116.4(11) . . ?
C13 C12 N1 111.7(12) . . ?
C12 C13 N2 108.9(13) . . ?
C18 C14 C15 108.8(18) . . ?
C18 C14 Dy2 76.7(10) . . ?
C15 C14 Dy2 74.0(11) . . ?
C14 C15 C16 103.4(17) . . ?
C14 C15 Dy2 75.6(10) . . ?
C16 C15 Dy2 75.8(10) . . ?
C17 C16 C15 111.7(19) . . ?
C17 C16 Dy2 79.2(11) . . ?
C15 C16 Dy2 72.0(9) . . ?
C16 C17 C18 107(2) . . ?
C16 C17 Dy2 73.5(11) . . ?
C18 C17 Dy2 72.7(10) . . ?
C14 C18 C17 109.1(18) . . ?
C14 C18 Dy2 73.5(10) . . ?
C17 C18 Dy2 77.0(10) . . ?
C20 C19 C23 107.3(18) . . ?
C20 C19 Dy2 73.8(10) . . ?
C23 C19 Dy2 75.1(10) . . ?
C21 C20 C19 108(2) . . ?
C21 C20 Dy2 75.6(10) . . ?
C19 C20 Dy2 75.9(11) . . ?
C22 C21 C20 111.0(19) . . ?
C22 C21 Dy2 77.9(10) . . ?
C20 C21 Dy2 74.3(10) . . ?
C21 C22 C23 104.6(19) . . ?
C21 C22 Dy2 72.6(10) . . ?
C23 C22 Dy2 72.5(9) . . ?
C19 C23 C22 108.6(19) . . ?
C19 C23 Dy2 74.8(10) . . ?
C22 C23 Dy2 76.4(10) . . ?
N3 C24 N4 118.3(13) . . ?
C26 C25 N3 108.0(13) . . ?
C25 C26 N4 108.6(13) . . ?
C31 C27 C28 106(2) . . ?
C31 C27 Dy3 75.3(12) . . ?
C28 C27 Dy3 73.8(11) . . ?
C29 C28 C27 106(2) . . ?
C29 C28 Dy3 76.4(11) . . ?
C27 C28 Dy3 76.1(12) . . ?
C30 C29 C28 108(2) . . ?
C30 C29 Dy3 74.2(11) . . ?
C28 C29 Dy3 73.6(13) . . ?
C31 C30 C29 109(2) . . ?
C31 C30 Dy3 76.7(13) . . ?
C29 C30 Dy3 77.2(12) . . ?
C30 C31 C27 110(2) . . ?
C30 C31 Dy3 74.7(11) . . ?
C27 C31 Dy3 75.6(12) . . ?
C36 C32 C33 107(2) . . ?
C36 C32 Dy3 76.5(12) . . ?
C33 C32 Dy3 74.0(11) . . ?
C34 C33 C32 107(2) . . ?
C34 C33 Dy3 75.7(11) . . ?
C32 C33 Dy3 75.3(11) . . ?
C35 C34 C33 110(2) . . ?
C35 C34 Dy3 76.1(12) . . ?
C33 C34 Dy3 73.7(10) . . ?
C34 C35 C36 104(2) . . ?
C34 C35 Dy3 75.1(12) . . ?
C36 C35 Dy3 74.1(10) . . ?
C32 C36 C35 111(2) . . ?
C32 C36 Dy3 75.1(12) . . ?
C35 C36 Dy3 74.5(11) . . ?
N5 C37 N6 117.2(14) . . ?
N5 C37 C38 39.9(9) . . ?
N6 C37 C38 77.2(10) . . ?
N5 C38 C39 111.3(13) . . ?
N5 C38 C37 38.2(7) . . ?
C39 C38 C37 73.2(10) . . ?
N6 C39 C38 107.6(14) . . ?
C41 C40 C44 106(2) . . ?
C41 C40 Dy4 75.6(13) . . ?
C44 C40 Dy4 72.4(11) . . ?
C42 C41 C40 112(2) . . ?
C42 C41 Dy4 74.3(14) . . ?
C40 C41 Dy4 74.8(13) . . ?
C41 C42 C43 109(2) . . ?
C41 C42 Dy4 77.2(14) . . ?
C43 C42 Dy4 75.5(13) . . ?
C42 C43 C44 108(2) . . ?
C42 C43 Dy4 74.3(11) . . ?
C44 C43 Dy4 73.2(12) . . ?
C43 C44 C40 104(2) . . ?
C43 C44 Dy4 75.7(11) . . ?
C40 C44 Dy4 75.6(10) . . ?
C49 C45 C46 107(3) . . ?
C49 C45 Dy4 75.1(18) . . ?
C46 C45 Dy4 79.6(14) . . ?
C47 C46 C45 107(3) . . ?
C47 C46 Dy4 73.3(14) . . ?
C45 C46 Dy4 70.0(14) . . ?
C46 C47 C48 109(3) . . ?
C46 C47 Dy4 77.4(12) . . ?
C48 C47 Dy4 69.8(13) . . ?
C49 C48 C47 103(4) . . ?
C49 C48 Dy4 77.2(16) . . ?
C47 C48 Dy4 77.6(13) . . ?
C48 C49 C45 113(3) . . ?
C48 C49 Dy4 73.2(17) . . ?
C45 C49 Dy4 74.0(13) . . ?
N7 C50 N8 115.1(12) . . ?
C52 C51 N8 108.5(13) . . ?
C51 C52 N7 110.2(12) . . ?
O1 C53 C54 107(2) . . ?
C55 C54 C53 109(2) . . ?
C54 C55 C56 106(2) . . ?
O1 C56 C55 110(2) . . ?
O2 C57 C58 112(2) . . ?
C59 C58 C57 110(2) . . ?
C58 C59 C60 102(2) . . ?
O2 C60 C59 113.7(18) . . ?
C62 C61 O3 108(2) . . ?
C63 C62 C61 107(3) . . ?
C62 C63 C64 107(2) . . ?
O3 C64 C63 110(3) . . ?
O5 C69 C70 101.0(13) . . ?
C71 C70 C69 99.5(13) . . ?
C72 C71 C70 101.9(13) . . ?
O5 C72 C71 106.0(10) . . ?
O4 C65 C66 103.0(13) . . ?
O4 C68 C67 107.1(10) . . ?
C67 C66 C65 101.1(13) . . ?
C68 C67 C66 103.9(14) . . ?

loop_
_geom_bond_atom_site_label_1
_geom_bond_atom_site_label_2
_geom_bond_distance
_geom_bond_site_symmetry_2
_geom_bond_publ_flag
Dy1 N8 2.383(11) . ?
Dy1 N1 2.419(11) . ?
Dy1 C7 2.633(18) . ?
Dy1 O1 2.639(10) . ?
Dy1 C8 2.642(16) . ?
Dy1 C5 2.653(15) . ?
Dy1 C9 2.666(14) . ?
Dy1 C1 2.680(17) . ?
Dy1 C2 2.685(15) . ?
Dy1 C10 2.686(13) . ?
Dy1 C4 2.698(16) . ?
Dy1 C3 2.701(17) . ?
Dy2 N2 2.362(11) . ?
Dy2 N3 2.489(13) . ?
Dy2 C15 2.630(17) . ?
Dy2 C20 2.637(18) . ?
Dy2 C14 2.651(16) . ?
Dy2 C21 2.653(15) . ?
Dy2 C19 2.663(18) . ?
Dy2 C23 2.667(17) . ?
Dy2 C16 2.681(16) . ?
Dy2 C18 2.690(16) . ?
Dy2 C22 2.718(17) . ?
Dy2 C17 2.746(17) . ?
Dy3 N4 2.417(11) . ?
Dy3 N5 2.462(12) . ?
Dy3 C33 2.642(17) . ?
Dy3 C30 2.651(18) . ?
Dy3 C28 2.652(19) . ?
Dy3 C32 2.658(19) . ?
Dy3 C34 2.668(18) . ?
Dy3 C36 2.674(18) . ?
Dy3 C31 2.675(19) . ?
Dy3 C35 2.680(19) . ?
Dy3 C27 2.680(19) . ?
Dy3 C29 2.687(19) . ?
Dy4 N6 2.365(11) . ?
Dy4 N7 2.392(12) . ?
Dy4 C48 2.57(2) . ?
Dy4 C44 2.600(18) . ?
Dy4 C45 2.61(3) . ?
Dy4 C42 2.62(2) . ?
Dy4 C49 2.62(2) . ?
Dy4 C43 2.632(18) . ?
Dy4 C40 2.64(2) . ?
Dy4 C41 2.65(2) . ?
Dy4 C47 2.68(2) . ?
Dy4 C46 2.73(2) . ?
N1 C11 1.351(16) . ?
N1 C12 1.403(16) . ?
N2 C11 1.368(15) . ?
N2 C13 1.393(18) . ?
N3 C24 1.256(17) . ?
N3 C25 1.421(18) . ?
N4 C24 1.319(17) . ?
N4 C26 1.387(19) . ?
N5 C37 1.285(17) . ?
N5 C38 1.34(2) . ?
N6 C39 1.346(19) . ?
N6 C37 1.347(18) . ?
N7 C50 1.342(17) . ?
N7 C52 1.364(18) . ?
N8 C50 1.345(17) . ?
N8 C51 1.366(18) . ?
O1 C56 1.40(2) . ?
O1 C53 1.43(2) . ?
O2 C57 1.33(2) . ?
O2 C60 1.41(2) . ?
O3 C64 1.42(2) . ?
O3 C61 1.47(3) . ?
O4 C68 1.456(10) . ?
O4 C65 1.467(10) . ?
O5 C72 1.454(10) . ?
O5 C69 1.459(10) . ?
C1 C2 1.44(3) . ?
C1 C5 1.46(3) . ?
C2 C3 1.40(3) . ?
C3 C4 1.38(3) . ?
C4 C5 1.43(3) . ?
C6 C7 1.41(3) . ?
C6 C10 1.44(2) . ?
C7 C8 1.34(3) . ?
C8 C9 1.41(3) . ?
C9 C10 1.35(2) . ?
C12 C13 1.339(19) . ?
C14 C18 1.37(3) . ?
C14 C15 1.38(3) . ?
C15 C16 1.48(3) . ?
C16 C17 1.28(3) . ?
C17 C18 1.42(3) . ?
C19 C20 1.38(3) . ?
C19 C23 1.39(3) . ?
C20 C21 1.37(3) . ?
C21 C22 1.37(3) . ?
C22 C23 1.44(3) . ?
C25 C26 1.33(2) . ?
C27 C31 1.35(3) . ?
C27 C28 1.38(3) . ?
C28 C29 1.39(4) . ?
C29 C30 1.32(3) . ?
C30 C31 1.32(3) . ?
C32 C36 1.31(3) . ?
C32 C33 1.40(3) . ?
C33 C34 1.40(3) . ?
C34 C35 1.33(3) . ?
C35 C36 1.45(3) . ?
C37 C38 2.04(2) . ?
C38 C39 1.35(2) . ?
C40 C41 1.35(3) . ?
C40 C44 1.45(3) . ?
C41 C42 1.29(3) . ?
C42 C43 1.37(3) . ?
C43 C44 1.40(3) . ?
C45 C49 1.39(5) . ?
C45 C46 1.40(3) . ?
C46 C47 1.37(4) . ?
C47 C48 1.48(4) . ?
C48 C49 1.33(5) . ?
C51 C52 1.36(2) . ?
C53 C54 1.44(3) . ?
C54 C55 1.39(3) . ?
C55 C56 1.42(3) . ?
C57 C58 1.41(3) . ?
C58 C59 1.34(3) . ?
C59 C60 1.42(3) . ?
C61 C62 1.48(3) . ?
C62 C63 1.41(4) . ?
C63 C64 1.47(4) . ?
C69 C70 1.502(10) . ?
C70 C71 1.499(11) . ?
C71 C72 1.496(10) . ?
C65 C66 1.502(10) . ?
C68 C67 1.494(10) . ?
C66 C67 1.495(10) . ?
